data_7002598
loop_
_publ_author_name
'Homden, Damien'
'Redshaw, Carl'
'Warford, Lee'
'Hughes, David L.'
'Wright, Joseph A.'
'Dale, Sophie H.'
'Elsegood, Mark R. J.'

_publ_section_title
;
 Synthesis, structure and ethylene polymerisation behaviour of
 vanadium(iv and v) complexes bearing chelating aryloxides
;
_journal_issue 41
_journal_name_full 'Dalton Transactions'
_journal_page_first 8900
_journal_page_last 8910
_journal_paper_doi 10.1039/b901810g
_journal_year 2009
_chemical_formula_moiety 'C60 H90 O8 V2, 4(C2 H3 N)'
_chemical_formula_structural '[V(=O)(diphenolate)(mu-OH)]2.4MeCN'
_chemical_formula_sum 'C68 H102 N4 O8 V2'
_chemical_formula_weight 1205.42
_chemical_name_systematic
;
?
;
_space_group_IT_number 2
_symmetry_cell_setting triclinic
_symmetry_space_group_name_Hall '-P 1'
_symmetry_space_group_name_H-M 'P -1'
_atom_sites_solution_hydrogens 'geom except H1 coords freely refined'
_atom_sites_solution_primary direct
_atom_sites_solution_secondary difmap
_cell_angle_alpha 71.2558(10)
_cell_angle_beta 74.5933(10)
_cell_angle_gamma 68.2679(10)
_cell_formula_units_Z 1
_cell_length_a 10.5991(7)
_cell_length_b 12.9675(8)
_cell_length_c 14.7112(9)
_cell_measurement_reflns_used 9175
_cell_measurement_temperature 150(2)
_cell_measurement_theta_max 28.76
_cell_measurement_theta_min 2.27
_cell_volume 1753.73(19)
_computing_cell_refinement 'Bruker SAINT'
_computing_data_collection 'Bruker SMART'
_computing_data_reduction 'Bruker SAINT'
_computing_molecular_graphics 'CAMERON (Watkins <i>et al.</i>, 1996)'
_computing_publication_material
;
Bruker SHELXTL (Sheldrick, 2008), PLATON (Spek, 2003), WinGX (Farrugia, 1999)
and enCIFer (Allen <i>et al.</i>, 2004)
;
_computing_structure_refinement 'SHELXL-97 (Sheldrick, 2008)'
_computing_structure_solution 'SHELXS-97 (Sheldrick, 2008)'
_diffrn_ambient_temperature 150(2)
_diffrn_measured_fraction_theta_full 0.991
_diffrn_measured_fraction_theta_max 0.864
_diffrn_measurement_device_type 'Bruker SMART 1000 CCD diffractometer'
_diffrn_measurement_method '\w rotation with narrow frames'
_diffrn_radiation_monochromator graphite
_diffrn_radiation_source 'sealed tube'
_diffrn_radiation_type MoK\a
_diffrn_radiation_wavelength 0.71073
_diffrn_reflns_av_R_equivalents 0.0169
_diffrn_reflns_av_sigmaI/netI 0.0261
_diffrn_reflns_limit_h_max 14
_diffrn_reflns_limit_h_min -14
_diffrn_reflns_limit_k_max 17
_diffrn_reflns_limit_k_min -16
_diffrn_reflns_limit_l_max 19
_diffrn_reflns_limit_l_min -19
_diffrn_reflns_number 15504
_diffrn_reflns_theta_full 26.00
_diffrn_reflns_theta_max 29.00
_diffrn_reflns_theta_min 1.75
_diffrn_standards_decay_% 0
_diffrn_standards_number 0
_exptl_absorpt_coefficient_mu 0.318
_exptl_absorpt_correction_T_max 0.870
_exptl_absorpt_correction_T_min 0.746
_exptl_absorpt_correction_type multi-scan
_exptl_absorpt_process_details 'SADABS, Sheldrick, G.M., (2003)'
_exptl_crystal_colour 'dark red'
_exptl_crystal_density_diffrn 1.141
_exptl_crystal_density_method 'not measured'
_exptl_crystal_description block
_exptl_crystal_F_000 648
_exptl_crystal_size_max 0.98
_exptl_crystal_size_mid 0.47
_exptl_crystal_size_min 0.45
_refine_diff_density_max 0.392
_refine_diff_density_min -0.337
_refine_diff_density_rms 0.050
_refine_ls_extinction_method none
_refine_ls_goodness_of_fit_ref 1.050
_refine_ls_hydrogen_treatment mixed
_refine_ls_matrix_type full
_refine_ls_number_parameters 413
_refine_ls_number_reflns 8073
_refine_ls_number_restraints 80
_refine_ls_restrained_S_all 1.064
_refine_ls_R_factor_all 0.0463
_refine_ls_R_factor_gt 0.0367
_refine_ls_shift/su_max 0.002
_refine_ls_shift/su_mean 0.000
_refine_ls_structure_factor_coef Fsqd
_refine_ls_weighting_details 'calc w=1/[\s^2^(Fo^2^)+(0.0503P)^2^+0.7320P] where P=(Fo^2^+2Fc^2^)/3'
_refine_ls_weighting_scheme calc
_refine_ls_wR_factor_gt 0.0961
_refine_ls_wR_factor_ref 0.1038
_reflns_number_gt 6816
_reflns_number_total 8073
_reflns_threshold_expression I>2\s(I)
_cod_data_source_file b901810g.txt
_cod_data_source_block 6
_cod_original_sg_symbol_H-M P-1
_cod_database_code 7002598

loop_
_symmetry_equiv_pos_as_xyz
'x, y, z'
'-x, -y, -z'

loop_
_atom_site_label
_atom_site_type_symbol
_atom_site_fract_x
_atom_site_fract_y
_atom_site_fract_z
_atom_site_U_iso_or_equiv
_atom_site_adp_type
_atom_site_occupancy
_atom_site_symmetry_multiplicity
_atom_site_calc_flag
_atom_site_refinement_flags
_atom_site_disorder_assembly
_atom_site_disorder_group
V1 V 1.00338(2) 0.47374(2) 0.112259(17) 0.02024(8) Uani 1 1 d . . .
O1 O 1.01228(12) 0.40450(9) 0.00822(8) 0.0244(2) Uani 1 1 d . . .
H1 H 1.065(2) 0.3471(18) 0.0081(15) 0.037 Uiso 1 1 d . . .
O2 O 1.15829(11) 0.43945(10) 0.12580(8) 0.0297(2) Uani 1 1 d . . .
O3 O 0.90986(10) 0.58057(9) 0.18135(7) 0.0231(2) Uani 1 1 d . . .
O4 O 0.93894(10) 0.36302(9) 0.19993(7) 0.0220(2) Uani 1 1 d . . .
C1 C 0.78541(14) 0.60824(12) 0.23849(10) 0.0196(3) Uani 1 1 d . . .
C2 C 0.77270(14) 0.65954(12) 0.31352(10) 0.0211(3) Uani 1 1 d . . .
C3 C 0.64376(15) 0.68960(12) 0.37061(10) 0.0221(3) Uani 1 1 d . . .
H3 H 0.6336 0.7237 0.4215 0.026 Uiso 1 1 calc R . .
C4 C 0.52812(14) 0.67217(12) 0.35691(10) 0.0208(3) Uani 1 1 d . . .
C5 C 0.54580(14) 0.61996(12) 0.28352(10) 0.0205(3) Uani 1 1 d . . .
H5 H 0.4692 0.6058 0.2738 0.025 Uiso 1 1 calc R . .
C6 C 0.67278(14) 0.58755(11) 0.22349(10) 0.0192(3) Uani 1 1 d . . .
C7 C 0.89694(15) 0.67990(14) 0.33156(11) 0.0276(3) Uani 1 1 d . . .
C8 C 1.01308(17) 0.56479(17) 0.35285(15) 0.0406(4) Uani 1 1 d . . .
H8A H 0.9766 0.5093 0.4059 0.061 Uiso 1 1 calc R . .
H8B H 1.0876 0.5765 0.3719 0.061 Uiso 1 1 calc R . .
H8C H 1.0487 0.5355 0.2943 0.061 Uiso 1 1 calc R . .
C9 C 0.9477(2) 0.76473(18) 0.24235(14) 0.0418(4) Uani 1 1 d . . .
H9A H 0.9733 0.7340 0.1849 0.063 Uiso 1 1 calc R . .
H9B H 1.0280 0.7761 0.2537 0.063 Uiso 1 1 calc R . .
H9C H 0.8740 0.8382 0.2314 0.063 Uiso 1 1 calc R . .
C10 C 0.86028(18) 0.73081(18) 0.41951(13) 0.0372(4) Uani 1 1 d . . .
H10A H 0.7866 0.8042 0.4084 0.056 Uiso 1 1 calc R . .
H10B H 0.9417 0.7430 0.4283 0.056 Uiso 1 1 calc R . .
H10C H 0.8291 0.6778 0.4781 0.056 Uiso 1 1 calc R . .
C11 C 0.38936(15) 0.71098(13) 0.42244(11) 0.0252(3) Uani 1 1 d . . .
C12 C 0.35191(18) 0.83957(15) 0.41412(15) 0.0383(4) Uani 1 1 d . . .
H12A H 0.3448 0.8824 0.3464 0.057 Uiso 1 1 calc R . .
H12B H 0.4236 0.8534 0.4348 0.057 Uiso 1 1 calc R . .
H12C H 0.2634 0.8650 0.4559 0.057 Uiso 1 1 calc R . .
C13 C 0.39883(18) 0.64655(15) 0.52905(12) 0.0355(4) Uani 1 1 d . . .
H13A H 0.3119 0.6767 0.5704 0.053 Uiso 1 1 calc R . .
H13B H 0.4742 0.6570 0.5482 0.053 Uiso 1 1 calc R . .
H13C H 0.4165 0.5647 0.5367 0.053 Uiso 1 1 calc R . .
C14 C 0.27413(18) 0.6907(2) 0.39387(16) 0.0471(5) Uani 1 1 d . . .
H14A H 0.2646 0.7334 0.3264 0.071 Uiso 1 1 calc R . .
H14B H 0.1875 0.7171 0.4370 0.071 Uiso 1 1 calc R . .
H14C H 0.2961 0.6087 0.3998 0.071 Uiso 1 1 calc R . .
C15 C 0.68601(14) 0.52796(12) 0.14558(10) 0.0200(3) Uani 1 1 d . . .
H15 H 0.7737 0.5320 0.0999 0.024 Uiso 1 1 calc R . .
C16 C 0.56985(16) 0.58925(13) 0.08463(11) 0.0268(3) Uani 1 1 d . . .
H16A H 0.5840 0.5486 0.0351 0.040 Uiso 1 1 calc R . .
H16B H 0.5703 0.6681 0.0527 0.040 Uiso 1 1 calc R . .
H16C H 0.4811 0.5902 0.1271 0.040 Uiso 1 1 calc R . .
C17 C 0.82920(14) 0.32481(12) 0.21863(10) 0.0194(3) Uani 1 1 d . . .
C18 C 0.70267(14) 0.40110(12) 0.19117(10) 0.0197(3) Uani 1 1 d . . .
C19 C 0.59284(15) 0.35921(13) 0.21145(11) 0.0229(3) Uani 1 1 d . . .
H19 H 0.5076 0.4098 0.1923 0.028 Uiso 1 1 calc R . .
C20 C 0.60341(16) 0.24498(13) 0.25910(11) 0.0249(3) Uani 1 1 d . A .
C21 C 0.72901(16) 0.17306(13) 0.28609(11) 0.0244(3) Uani 1 1 d . . .
H21 H 0.7370 0.0952 0.3187 0.029 Uiso 1 1 calc R . .
C22 C 0.84449(15) 0.20912(12) 0.26778(10) 0.0214(3) Uani 1 1 d . . .
C23 C 0.47852(18) 0.20333(15) 0.27903(13) 0.0343(4) Uani 1 1 d DU . .
C24 C 0.4459(5) 0.2139(4) 0.1780(3) 0.0346(8) Uani 0.707(13) 1 d PDU A 1
H24A H 0.3663 0.1879 0.1882 0.052 Uiso 0.707(13) 1 calc PR A 1
H24B H 0.5259 0.1664 0.1422 0.052 Uiso 0.707(13) 1 calc PR A 1
H24C H 0.4251 0.2941 0.1405 0.052 Uiso 0.707(13) 1 calc PR A 1
C25 C 0.3539(7) 0.2766(6) 0.3332(5) 0.0528(14) Uani 0.707(13) 1 d PDU A 1
H25A H 0.2758 0.2482 0.3449 0.079 Uiso 0.707(13) 1 calc PR A 1
H25B H 0.3309 0.3561 0.2942 0.079 Uiso 0.707(13) 1 calc PR A 1
H25C H 0.3742 0.2730 0.3956 0.079 Uiso 0.707(13) 1 calc PR A 1
C26 C 0.5092(6) 0.0774(4) 0.3329(6) 0.0623(15) Uani 0.707(13) 1 d PDU A 1
H26A H 0.4270 0.0542 0.3442 0.094 Uiso 0.707(13) 1 calc PR A 1
H26B H 0.5351 0.0657 0.3955 0.094 Uiso 0.707(13) 1 calc PR A 1
H26C H 0.5852 0.0310 0.2937 0.094 Uiso 0.707(13) 1 calc PR A 1
C24X C 0.4610(19) 0.1726(18) 0.1991(11) 0.071(3) Uani 0.293(13) 1 d PDU A 2
H24D H 0.3798 0.1465 0.2179 0.106 Uiso 0.293(13) 1 calc PR A 2
H24E H 0.5428 0.1108 0.1816 0.106 Uiso 0.293(13) 1 calc PR A 2
H24F H 0.4484 0.2394 0.1432 0.106 Uiso 0.293(13) 1 calc PR A 2
C25X C 0.3454(15) 0.3023(11) 0.3100(11) 0.042(2) Uani 0.293(13) 1 d PDU A 2
H25D H 0.3556 0.3182 0.3680 0.062 Uiso 0.293(13) 1 calc PR A 2
H25E H 0.2638 0.2776 0.3244 0.062 Uiso 0.293(13) 1 calc PR A 2
H25F H 0.3351 0.3718 0.2566 0.062 Uiso 0.293(13) 1 calc PR A 2
C26X C 0.4778(11) 0.1076(12) 0.3799(11) 0.062(3) Uani 0.293(13) 1 d PDU A 2
H26D H 0.4919 0.1346 0.4303 0.093 Uiso 0.293(13) 1 calc PR A 2
H26E H 0.5520 0.0367 0.3721 0.093 Uiso 0.293(13) 1 calc PR A 2
H26F H 0.3890 0.0927 0.3991 0.093 Uiso 0.293(13) 1 calc PR A 2
C27 C 0.98085(15) 0.12613(13) 0.30077(11) 0.0259(3) Uani 1 1 d . . .
C28 C 0.96868(19) 0.00670(14) 0.35513(14) 0.0378(4) Uani 1 1 d . . .
H28A H 1.0568 -0.0439 0.3754 0.057 Uiso 1 1 calc R . .
H28B H 0.9448 -0.0248 0.3120 0.057 Uiso 1 1 calc R . .
H28C H 0.8966 0.0125 0.4127 0.057 Uiso 1 1 calc R . .
C29 C 1.09595(18) 0.11270(16) 0.21218(13) 0.0393(4) Uani 1 1 d . . .
H29A H 1.1813 0.0574 0.2339 0.059 Uiso 1 1 calc R . .
H29B H 1.1106 0.1870 0.1785 0.059 Uiso 1 1 calc R . .
H29C H 1.0694 0.0851 0.1676 0.059 Uiso 1 1 calc R . .
C30 C 1.02104(17) 0.17080(15) 0.37039(12) 0.0335(4) Uani 1 1 d . . .
H30A H 0.9478 0.1784 0.4271 0.050 Uiso 1 1 calc R . .
H30B H 1.0338 0.2457 0.3366 0.050 Uiso 1 1 calc R . .
H30C H 1.1071 0.1167 0.3918 0.050 Uiso 1 1 calc R . .
N1 N 1.2202(2) 0.20315(14) -0.02115(12) 0.0534(5) Uani 1 1 d . . .
C31 C 1.3175(2) 0.15476(15) -0.06383(13) 0.0405(4) Uani 1 1 d . . .
C32 C 1.4421(2) 0.09467(18) -0.12050(16) 0.0496(5) Uani 1 1 d . . .
H32A H 1.5224 0.1040 -0.1069 0.074 Uiso 1 1 calc R . .
H32B H 1.4370 0.1265 -0.1900 0.074 Uiso 1 1 calc R . .
H32C H 1.4509 0.0130 -0.1028 0.074 Uiso 1 1 calc R . .
N2 N 0.2826(3) 0.8750(3) 0.0519(2) 0.0983(9) Uani 1 1 d . . .
C33 C 0.2310(3) 0.8302(3) 0.0267(2) 0.0681(7) Uani 1 1 d . . .
C34 C 0.1706(4) 0.7674(4) -0.0047(2) 0.0979(12) Uani 1 1 d . . .
H34A H 0.2161 0.7598 -0.0707 0.147 Uiso 1 1 calc R . .
H34B H 0.0721 0.8085 -0.0047 0.147 Uiso 1 1 calc R . .
H34C H 0.1823 0.6910 0.0398 0.147 Uiso 1 1 calc R . .

loop_
_atom_site_aniso_label
_atom_site_aniso_U_11
_atom_site_aniso_U_22
_atom_site_aniso_U_33
_atom_site_aniso_U_23
_atom_site_aniso_U_13
_atom_site_aniso_U_12
V1 0.01924(13) 0.02263(13) 0.01889(12) -0.00553(9) 0.00236(9) -0.01011(10)
O1 0.0302(6) 0.0197(5) 0.0215(5) -0.0056(4) 0.0028(4) -0.0104(4)
O2 0.0210(5) 0.0345(6) 0.0330(6) -0.0090(5) 0.0009(4) -0.0114(5)
O3 0.0216(5) 0.0285(5) 0.0218(5) -0.0099(4) 0.0038(4) -0.0127(4)
O4 0.0201(5) 0.0257(5) 0.0201(5) -0.0029(4) -0.0006(4) -0.0113(4)
C1 0.0197(6) 0.0199(6) 0.0175(6) -0.0032(5) 0.0009(5) -0.0082(5)
C2 0.0203(7) 0.0244(7) 0.0202(7) -0.0054(5) -0.0020(5) -0.0099(6)
C3 0.0226(7) 0.0246(7) 0.0207(7) -0.0075(5) -0.0012(5) -0.0093(6)
C4 0.0191(6) 0.0215(7) 0.0209(7) -0.0043(5) -0.0018(5) -0.0072(5)
C5 0.0193(6) 0.0209(7) 0.0225(7) -0.0038(5) -0.0041(5) -0.0087(5)
C6 0.0221(7) 0.0179(6) 0.0176(6) -0.0022(5) -0.0040(5) -0.0076(5)
C7 0.0219(7) 0.0404(9) 0.0289(8) -0.0169(7) 0.0011(6) -0.0156(7)
C8 0.0251(8) 0.0570(12) 0.0478(11) -0.0257(9) -0.0117(7) -0.0072(8)
C9 0.0462(10) 0.0569(12) 0.0386(10) -0.0205(9) 0.0081(8) -0.0374(9)
C10 0.0283(8) 0.0611(12) 0.0377(9) -0.0286(9) 0.0009(7) -0.0218(8)
C11 0.0190(7) 0.0288(8) 0.0288(8) -0.0115(6) 0.0010(6) -0.0083(6)
C12 0.0271(8) 0.0290(8) 0.0497(11) -0.0103(8) 0.0023(7) -0.0042(7)
C13 0.0318(8) 0.0359(9) 0.0289(8) -0.0092(7) 0.0064(7) -0.0065(7)
C14 0.0222(8) 0.0776(15) 0.0569(12) -0.0420(11) 0.0062(8) -0.0199(9)
C15 0.0223(7) 0.0208(7) 0.0179(6) -0.0040(5) -0.0037(5) -0.0083(5)
C16 0.0326(8) 0.0249(7) 0.0245(7) -0.0032(6) -0.0116(6) -0.0086(6)
C17 0.0204(6) 0.0232(7) 0.0159(6) -0.0047(5) 0.0001(5) -0.0107(5)
C18 0.0230(7) 0.0211(7) 0.0162(6) -0.0050(5) -0.0021(5) -0.0088(5)
C19 0.0225(7) 0.0251(7) 0.0234(7) -0.0059(6) -0.0049(5) -0.0091(6)
C20 0.0272(7) 0.0282(7) 0.0245(7) -0.0049(6) -0.0047(6) -0.0157(6)
C21 0.0306(8) 0.0214(7) 0.0228(7) -0.0022(5) -0.0044(6) -0.0129(6)
C22 0.0231(7) 0.0233(7) 0.0173(6) -0.0050(5) -0.0011(5) -0.0083(6)
C23 0.0335(8) 0.0354(8) 0.0413(9) -0.0015(7) -0.0106(7) -0.0226(7)
C24 0.0333(15) 0.0351(18) 0.0458(15) -0.0137(13) -0.0106(12) -0.0166(15)
C25 0.049(2) 0.085(3) 0.045(3) -0.029(3) 0.016(2) -0.049(2)
C26 0.065(3) 0.0524(17) 0.080(3) 0.0250(18) -0.037(2) -0.0464(17)
C24X 0.078(7) 0.095(8) 0.077(5) -0.042(5) -0.001(5) -0.059(7)
C25X 0.025(3) 0.051(4) 0.040(6) 0.004(3) 0.008(3) -0.024(2)
C26X 0.041(4) 0.054(5) 0.082(5) 0.029(4) -0.020(5) -0.037(4)
C27 0.0241(7) 0.0236(7) 0.0243(7) 0.0001(6) -0.0024(6) -0.0074(6)
C28 0.0341(9) 0.0243(8) 0.0455(10) 0.0055(7) -0.0116(8) -0.0073(7)
C29 0.0302(9) 0.0364(9) 0.0344(9) -0.0045(7) 0.0029(7) -0.0010(7)
C30 0.0298(8) 0.0375(9) 0.0311(8) 0.0008(7) -0.0108(7) -0.0124(7)
N1 0.0691(12) 0.0324(8) 0.0347(9) -0.0038(7) 0.0082(8) -0.0047(8)
C31 0.0563(12) 0.0281(9) 0.0323(9) -0.0033(7) -0.0042(8) -0.0137(8)
C32 0.0526(12) 0.0405(11) 0.0480(12) -0.0159(9) 0.0022(9) -0.0093(9)
N2 0.0869(19) 0.099(2) 0.140(3) -0.062(2) -0.0154(18) -0.0379(16)
C33 0.0645(16) 0.0890(19) 0.0682(16) -0.0390(15) 0.0085(12) -0.0404(15)
C34 0.113(3) 0.168(3) 0.0613(17) -0.064(2) 0.0293(16) -0.099(3)

loop_
_atom_type_symbol
_atom_type_description
_atom_type_scat_dispersion_real
_atom_type_scat_dispersion_imag
_atom_type_scat_source
C C 0.0033 0.0016 'International Tables Vol C Tables 4.2.6.8 and 6.1.1.4'
H H 0.0000 0.0000 'International Tables Vol C Tables 4.2.6.8 and 6.1.1.4'
N N 0.0061 0.0033 'International Tables Vol C Tables 4.2.6.8 and 6.1.1.4'
O O 0.0106 0.0060 'International Tables Vol C Tables 4.2.6.8 and 6.1.1.4'
V V 0.3005 0.5294 'International Tables Vol C Tables 4.2.6.8 and 6.1.1.4'

loop_
_geom_angle_atom_site_label_1
_geom_angle_atom_site_label_2
_geom_angle_atom_site_label_3
_geom_angle
_geom_angle_site_symmetry_1
_geom_angle_site_symmetry_3
_geom_angle_publ_flag
O2 V1 O4 104.92(5) . . ?
O2 V1 O3 104.13(5) . . ?
O4 V1 O3 94.26(5) . . ?
O2 V1 O1 104.35(5) . 2_765 ?
O4 V1 O1 148.59(5) . 2_765 ?
O3 V1 O1 89.44(5) . 2_765 ?
O2 V1 O1 105.07(5) . . ?
O4 V1 O1 88.85(4) . . ?
O3 V1 O1 148.73(5) . . ?
O1 V1 O1 72.72(5) 2_765 . ?
V1 O1 V1 107.28(5) 2_765 . ?
C1 O3 V1 136.01(9) . . ?
C17 O4 V1 138.07(9) . . ?
O3 C1 C6 121.10(12) . . ?
O3 C1 C2 117.73(12) . . ?
C6 C1 C2 121.17(12) . . ?
C3 C2 C1 117.26(13) . . ?
C3 C2 C7 121.48(13) . . ?
C1 C2 C7 121.26(12) . . ?
C2 C3 C4 123.32(13) . . ?
C5 C4 C3 117.46(13) . . ?
C5 C4 C11 123.23(13) . . ?
C3 C4 C11 119.30(13) . . ?
C4 C5 C6 122.09(13) . . ?
C5 C6 C1 118.68(12) . . ?
C5 C6 C15 119.44(12) . . ?
C1 C6 C15 121.87(12) . . ?
C10 C7 C9 107.51(14) . . ?
C10 C7 C2 111.95(12) . . ?
C9 C7 C2 109.82(13) . . ?
C10 C7 C8 107.34(14) . . ?
C9 C7 C8 110.52(14) . . ?
C2 C7 C8 109.65(13) . . ?
C14 C11 C13 108.34(15) . . ?
C14 C11 C4 112.03(13) . . ?
C13 C11 C4 110.54(12) . . ?
C14 C11 C12 108.66(15) . . ?
C13 C11 C12 108.22(14) . . ?
C4 C11 C12 108.96(12) . . ?
C18 C15 C6 110.13(11) . . ?
C18 C15 C16 113.69(12) . . ?
C6 C15 C16 112.73(12) . . ?
O4 C17 C22 118.44(12) . . ?
O4 C17 C18 119.99(12) . . ?
C22 C17 C18 121.55(12) . . ?
C19 C18 C17 118.45(13) . . ?
C19 C18 C15 121.17(13) . . ?
C17 C18 C15 120.29(12) . . ?
C18 C19 C20 122.07(14) . . ?
C21 C20 C19 117.73(13) . . ?
C21 C20 C23 122.54(14) . . ?
C19 C20 C23 119.73(14) . . ?
C20 C21 C22 123.41(13) . . ?
C21 C22 C17 116.77(13) . . ?
C21 C22 C27 121.29(13) . . ?
C17 C22 C27 121.93(13) . . ?
C24X C23 C25 118.4(8) . . ?
C24X C23 C26 87.4(7) . . ?
C25 C23 C26 111.0(3) . . ?
C24X C23 C20 114.6(7) . . ?
C25 C23 C20 111.2(3) . . ?
C26 C23 C20 112.0(2) . . ?
C25 C23 C24 108.6(3) . . ?
C26 C23 C24 106.5(3) . . ?
C20 C23 C24 107.3(2) . . ?
C24X C23 C25X 110.3(10) . . ?
C20 C23 C25X 107.5(7) . . ?
C24X C23 C26X 114.6(7) . . ?
C20 C23 C26X 109.8(4) . . ?
C25X C23 C26X 98.8(7) . . ?
C28 C27 C29 107.63(14) . . ?
C28 C27 C30 107.54(13) . . ?
C29 C27 C30 109.73(14) . . ?
C28 C27 C22 111.46(13) . . ?
C29 C27 C22 110.27(13) . . ?
C30 C27 C22 110.13(13) . . ?
N1 C31 C32 178.8(2) . . ?
N2 C33 C34 177.0(4) . . ?

loop_
_geom_bond_atom_site_label_1
_geom_bond_atom_site_label_2
_geom_bond_distance
_geom_bond_site_symmetry_2
_geom_bond_publ_flag
V1 O2 1.5840(11) . ?
V1 O4 1.8054(10) . ?
V1 O3 1.8131(10) . ?
V1 O1 1.9559(11) 2_765 ?
V1 O1 1.9752(11) . ?
O3 C1 1.3526(16) . ?
O4 C17 1.3576(16) . ?
C1 C6 1.4002(19) . ?
C1 C2 1.4162(19) . ?
C2 C3 1.3896(19) . ?
C2 C7 1.5370(19) . ?
C3 C4 1.400(2) . ?
C4 C5 1.388(2) . ?
C4 C11 1.5350(19) . ?
C5 C6 1.3986(19) . ?
C6 C15 1.5278(19) . ?
C7 C10 1.534(2) . ?
C7 C9 1.535(2) . ?
C7 C8 1.544(2) . ?
C11 C14 1.522(2) . ?
C11 C13 1.532(2) . ?
C11 C12 1.535(2) . ?
C15 C18 1.5251(19) . ?
C15 C16 1.5347(19) . ?
C17 C22 1.4089(19) . ?
C17 C18 1.410(2) . ?
C18 C19 1.3852(19) . ?
C19 C20 1.396(2) . ?
C20 C21 1.387(2) . ?
C20 C23 1.534(2) . ?
C21 C22 1.399(2) . ?
C22 C27 1.539(2) . ?
C23 C24X 1.430(10) . ?
C23 C25 1.510(6) . ?
C23 C26 1.521(4) . ?
C23 C24 1.566(4) . ?
C23 C25X 1.593(10) . ?
C23 C26X 1.601(8) . ?
C27 C28 1.534(2) . ?
C27 C29 1.536(2) . ?
C27 C30 1.537(2) . ?
N1 C31 1.132(2) . ?
C31 C32 1.455(3) . ?
N2 C33 1.121(3) . ?
C33 C34 1.440(4) . ?

loop_
_geom_hbond_atom_site_label_D
_geom_hbond_atom_site_label_H
_geom_hbond_atom_site_label_A
_geom_hbond_distance_DH
_geom_hbond_distance_HA
_geom_hbond_distance_DA
_geom_hbond_angle_DHA
_geom_hbond_site_symmetry_A
O1 H1 N1 0.75(2) 2.06(2) 2.796(2) 168(2) .

loop_
_geom_torsion_atom_site_label_1
_geom_torsion_atom_site_label_2
_geom_torsion_atom_site_label_3
_geom_torsion_atom_site_label_4
_geom_torsion
_geom_torsion_site_symmetry_1
_geom_torsion_site_symmetry_2
_geom_torsion_site_symmetry_3
_geom_torsion_site_symmetry_4
_geom_torsion_publ_flag
O2 V1 O1 V1 -100.67(6) . . . 2_765 ?
O4 V1 O1 V1 154.19(6) . . . 2_765 ?
O3 V1 O1 V1 57.86(10) . . . 2_765 ?
O1 V1 O1 V1 -0.002(2) 2_765 . . 2_765 ?
O2 V1 O3 C1 -142.60(13) . . . . ?
O4 V1 O3 C1 -36.04(13) . . . . ?
O1 V1 O3 C1 112.73(13) 2_765 . . . ?
O1 V1 O3 C1 58.77(17) . . . . ?
O2 V1 O4 C17 -165.60(13) . . . . ?
O3 V1 O4 C17 88.54(14) . . . . ?
O1 V1 O4 C17 -7.39(19) 2_765 . . . ?
O1 V1 O4 C17 -60.30(14) . . . . ?
V1 O3 C1 C6 -29.1(2) . . . . ?
V1 O3 C1 C2 151.38(11) . . . . ?
O3 C1 C2 C3 178.81(12) . . . . ?
C6 C1 C2 C3 -0.8(2) . . . . ?
O3 C1 C2 C7 -1.8(2) . . . . ?
C6 C1 C2 C7 178.63(13) . . . . ?
C1 C2 C3 C4 -0.4(2) . . . . ?
C7 C2 C3 C4 -179.75(14) . . . . ?
C2 C3 C4 C5 1.4(2) . . . . ?
C2 C3 C4 C11 -178.59(13) . . . . ?
C3 C4 C5 C6 -1.3(2) . . . . ?
C11 C4 C5 C6 178.65(13) . . . . ?
C4 C5 C6 C1 0.3(2) . . . . ?
C4 C5 C6 C15 178.62(13) . . . . ?
O3 C1 C6 C5 -178.74(12) . . . . ?
C2 C1 C6 C5 0.8(2) . . . . ?
O3 C1 C6 C15 2.9(2) . . . . ?
C2 C1 C6 C15 -177.51(12) . . . . ?
C3 C2 C7 C10 2.2(2) . . . . ?
C1 C2 C7 C10 -177.15(14) . . . . ?
C3 C2 C7 C9 -117.14(16) . . . . ?
C1 C2 C7 C9 63.50(18) . . . . ?
C3 C2 C7 C8 121.24(16) . . . . ?
C1 C2 C7 C8 -58.12(18) . . . . ?
C5 C4 C11 C14 -2.8(2) . . . . ?
C3 C4 C11 C14 177.12(15) . . . . ?
C5 C4 C11 C13 118.11(16) . . . . ?
C3 C4 C11 C13 -61.95(18) . . . . ?
C5 C4 C11 C12 -123.09(16) . . . . ?
C3 C4 C11 C12 56.86(18) . . . . ?
C5 C6 C15 C18 -80.21(15) . . . . ?
C1 C6 C15 C18 98.10(15) . . . . ?
C5 C6 C15 C16 47.93(17) . . . . ?
C1 C6 C15 C16 -133.76(14) . . . . ?
V1 O4 C17 C22 153.46(11) . . . . ?
V1 O4 C17 C18 -28.1(2) . . . . ?
O4 C17 C18 C19 -179.94(12) . . . . ?
C22 C17 C18 C19 -1.6(2) . . . . ?
O4 C17 C18 C15 -3.41(19) . . . . ?
C22 C17 C18 C15 174.95(13) . . . . ?
C6 C15 C18 C19 101.33(15) . . . . ?
C16 C15 C18 C19 -26.28(19) . . . . ?
C6 C15 C18 C17 -75.11(16) . . . . ?
C16 C15 C18 C17 157.28(13) . . . . ?
C17 C18 C19 C20 0.9(2) . . . . ?
C15 C18 C19 C20 -175.60(13) . . . . ?
C18 C19 C20 C21 0.0(2) . . . . ?
C18 C19 C20 C23 -179.62(14) . . . . ?
C19 C20 C21 C22 -0.2(2) . . . . ?
C23 C20 C21 C22 179.38(15) . . . . ?
C20 C21 C22 C17 -0.5(2) . . . . ?
C20 C21 C22 C27 179.02(14) . . . . ?
O4 C17 C22 C21 179.74(12) . . . . ?
C18 C17 C22 C21 1.4(2) . . . . ?
O4 C17 C22 C27 0.3(2) . . . . ?
C18 C17 C22 C27 -178.12(13) . . . . ?
C21 C20 C23 C24X -96.2(10) . . . . ?
C19 C20 C23 C24X 83.4(10) . . . . ?
C21 C20 C23 C25 126.2(4) . . . . ?
C19 C20 C23 C25 -54.2(4) . . . . ?
C21 C20 C23 C26 1.4(4) . . . . ?
C19 C20 C23 C26 -179.0(4) . . . . ?
C21 C20 C23 C24 -115.1(2) . . . . ?
C19 C20 C23 C24 64.4(2) . . . . ?
C21 C20 C23 C25X 140.9(6) . . . . ?
C19 C20 C23 C25X -39.6(6) . . . . ?
C21 C20 C23 C26X 34.5(8) . . . . ?
C19 C20 C23 C26X -146.0(8) . . . . ?
C21 C22 C27 C28 -1.2(2) . . . . ?
C17 C22 C27 C28 178.27(14) . . . . ?
C21 C22 C27 C29 118.29(16) . . . . ?
C17 C22 C27 C29 -62.25(19) . . . . ?
C21 C22 C27 C30 -120.46(15) . . . . ?
C17 C22 C27 C30 58.99(17) . . . . ?
